data_4074497
loop_
_publ_author_name
'Swartz, Douglas L.'
'Odom, Aaron L.'

_publ_section_title
;
 Synthesis, Structure, and Hydroamination Kinetics of
 (2,2&#x2018;-Diaryldipyrrolylmethane)- and Bis(2-arylpyrrolyl)titanium
 Complexes
;
_journal_issue 26
_journal_name_full Organometallics
_journal_page_first 6125
_journal_paper_doi 10.1021/om0607088
_journal_volume 25
_journal_year 2006
_chemical_formula_sum 'C28 H24 F12 N4 Ti'
_chemical_formula_weight 692.41
_chemical_name_common Ti(NMe2)2(2-(3,5-CF3C6H3)pyrrolyl)2
_chemical_name_systematic
; 
 ? 
;
_space_group_IT_number 14
_symmetry_cell_setting monoclinic
_symmetry_space_group_name_Hall '-P 2ybc'
_symmetry_space_group_name_H-M 'P 1 21/c 1'
_atom_sites_solution_hydrogens geom
_atom_sites_solution_primary direct
_atom_sites_solution_secondary difmap
_audit_creation_method SHELXL-97
_cell_angle_alpha 90.00
_cell_angle_beta 105.277(3)
_cell_angle_gamma 90.00
_cell_formula_units_Z 4
_cell_length_a 19.534(3)
_cell_length_b 8.1035(12)
_cell_length_c 19.178(3)
_cell_measurement_temperature 446(2)
_cell_volume 2928.5(8)
_computing_cell_refinement 'Bruker SMART'
_computing_data_collection 'Bruker SMART'
_computing_data_reduction 'Bruker SHELXTL'
_computing_molecular_graphics 'Bruker SHELXTL'
_computing_publication_material 'Bruker SHELXTL'
_computing_structure_refinement 'SHELXL-97 (Sheldrick, 1997)'
_computing_structure_solution 'SHELXS-97 (Sheldrick, 1990)'
_diffrn_ambient_temperature 446(2)
_diffrn_measured_fraction_theta_full 0.999
_diffrn_measured_fraction_theta_max 0.999
_diffrn_measurement_device_type 'CCD area detector'
_diffrn_measurement_method 'phi and omega scans'
_diffrn_radiation_monochromator graphite
_diffrn_radiation_source 'fine-focus sealed tube'
_diffrn_radiation_type MoK\a
_diffrn_radiation_wavelength 0.71073
_diffrn_reflns_av_R_equivalents 0.1121
_diffrn_reflns_av_sigmaI/netI 0.0780
_diffrn_reflns_limit_h_max 21
_diffrn_reflns_limit_h_min -21
_diffrn_reflns_limit_k_max 9
_diffrn_reflns_limit_k_min -9
_diffrn_reflns_limit_l_max 21
_diffrn_reflns_limit_l_min -21
_diffrn_reflns_number 24219
_diffrn_reflns_theta_full 23.30
_diffrn_reflns_theta_max 23.30
_diffrn_reflns_theta_min 2.16
_exptl_absorpt_coefficient_mu 0.395
_exptl_absorpt_correction_T_max 0.8671
_exptl_absorpt_correction_T_min 0.6246
_exptl_absorpt_correction_type empirical
_exptl_crystal_colour yellow
_exptl_crystal_density_diffrn 1.570
_exptl_crystal_density_method 'not measured'
_exptl_crystal_description plate
_exptl_crystal_F_000 1400
_exptl_crystal_size_max 0.17
_exptl_crystal_size_mid 0.24
_exptl_crystal_size_min 0.31
_refine_diff_density_max 0.573
_refine_diff_density_min -0.536
_refine_diff_density_rms 0.072
_refine_ls_extinction_coef 0.0025(6)
_refine_ls_extinction_expression Fc^*^=kFc[1+0.001xFc^2^\l^3^/sin(2\q)]^-1/4^
_refine_ls_extinction_method SHELXL
_refine_ls_goodness_of_fit_ref 1.030
_refine_ls_hydrogen_treatment mixed
_refine_ls_matrix_type full
_refine_ls_number_parameters 407
_refine_ls_number_reflns 4215
_refine_ls_number_restraints 0
_refine_ls_restrained_S_all 1.030
_refine_ls_R_factor_all 0.0919
_refine_ls_R_factor_gt 0.0512
_refine_ls_shift/su_max 0.000
_refine_ls_shift/su_mean 0.000
_refine_ls_structure_factor_coef Fsqd
_refine_ls_weighting_details 'calc w=1/[\s^2^(Fo^2^)+(0.0747P)^2^+2.1134P] where P=(Fo^2^+2Fc^2^)/3'
_refine_ls_weighting_scheme calc
_refine_ls_wR_factor_gt 0.1328
_refine_ls_wR_factor_ref 0.1534
_reflns_number_gt 2697
_reflns_number_total 4215
_reflns_threshold_expression >2sigma(I)
_cod_data_source_file om0607088si20060805_012117.cif
_cod_data_source_block 06009
_cod_depositor_comments
;
The following automatic conversions were performed:

'_symmetry_cell_setting' value 'Monoclinic' changed to 'monoclinic'
according to /home/saulius/struct/CIF-dictionaries/cif_core.dic
dictionary named 'cif_core.dic' version 2.4.1 from 2010-06-29.

Automatic conversion script
Id: cif_fix_values 1715 2011-07-08 13:25:40Z adriana 
;
_cod_original_cell_volume 2928.5(7)
_cod_original_sg_symbol_H-M P2(1)/c
_cod_database_code 4074497

loop_
_symmetry_equiv_pos_as_xyz
'x, y, z'
'-x, y+1/2, -z+1/2'
'-x, -y, -z'
'x, -y-1/2, z-1/2'

loop_
_atom_site_label
_atom_site_type_symbol
_atom_site_fract_x
_atom_site_fract_y
_atom_site_fract_z
_atom_site_U_iso_or_equiv
_atom_site_adp_type
_atom_site_occupancy
_atom_site_symmetry_multiplicity
_atom_site_calc_flag
_atom_site_refinement_flags
Ti Ti 0.22628(4) 0.89884(10) 0.35630(4) 0.0258(3) Uani 1 1 d .
N1 N 0.29377(19) 0.8181(5) 0.4465(2) 0.0285(9) Uani 1 1 d .
N2 N 0.13435(19) 0.7772(5) 0.3454(2) 0.0273(9) Uani 1 1 d .
N3 N 0.2651(2) 0.8495(5) 0.2803(2) 0.0310(10) Uani 1 1 d .
N4 N 0.20728(19) 1.1224(4) 0.35508(19) 0.0252(9) Uani 1 1 d .
F131 F 0.62869(17) 0.7823(5) 0.44606(19) 0.0751(12) Uani 1 1 d .
F132 F 0.57624(18) 0.6883(5) 0.3426(2) 0.0729(11) Uani 1 1 d .
F133 F 0.62561(17) 0.9232(4) 0.3511(2) 0.0691(10) Uani 1 1 d .
F151 F 0.46429(17) 1.3737(4) 0.31149(19) 0.0615(10) Uani 1 1 d .
F152 F 0.41689(19) 1.4015(4) 0.39930(18) 0.0640(10) Uani 1 1 d .
F153 F 0.35525(16) 1.3115(4) 0.29748(17) 0.0531(9) Uani 1 1 d .
F231 F 0.14530(16) 1.2139(5) 0.62816(15) 0.0652(11) Uani 1 1 d .
F232 F 0.19020(17) 1.3611(4) 0.55949(17) 0.0587(9) Uani 1 1 d .
F233 F 0.22283(16) 1.1127(4) 0.58133(16) 0.0565(9) Uani 1 1 d .
F251 F -0.07854(16) 1.3974(4) 0.36289(19) 0.0630(10) Uani 1 1 d .
F252 F -0.13318(14) 1.1810(4) 0.38129(17) 0.0509(9) Uani 1 1 d .
F253 F -0.09314(16) 1.3489(4) 0.46752(17) 0.0569(9) Uani 1 1 d .
C11 C 0.2693(3) 0.7088(6) 0.4899(3) 0.0340(12) Uani 1 1 d .
H11A H 0.2219 0.6981 0.4903 0.041 Uiso 1 1 calc R
C12 C 0.3231(3) 0.6195(6) 0.5318(3) 0.0358(13) Uani 1 1 d .
H12A H 0.3198 0.5398 0.5656 0.043 Uiso 1 1 calc R
C13 C 0.3849(3) 0.6708(6) 0.5139(3) 0.0371(13) Uani 1 1 d .
H13A H 0.4303 0.6297 0.5338 0.045 Uiso 1 1 calc R
C13' C 0.5870(3) 0.8257(7) 0.3818(3) 0.0457(14) Uani 1 1 d .
C14 C 0.3673(2) 0.7910(6) 0.4627(2) 0.0290(12) Uani 1 1 d .
C15' C 0.4198(3) 1.3026(7) 0.3440(3) 0.0413(14) Uani 1 1 d .
C21 C 0.1193(3) 0.6297(6) 0.3085(3) 0.0324(12) Uani 1 1 d .
H21A H 0.1515 0.5722 0.2895 0.039 Uiso 1 1 calc R
C22 C 0.0524(3) 0.5792(6) 0.3032(3) 0.0334(12) Uani 1 1 d .
H22A H 0.0310 0.4828 0.2817 0.040 Uiso 1 1 calc R
C23 C 0.0213(2) 0.7025(6) 0.3372(2) 0.0308(12) Uani 1 1 d .
H23A H -0.0250 0.7028 0.3416 0.037 Uiso 1 1 calc R
C23' C 0.1663(3) 1.2106(7) 0.5675(3) 0.0363(13) Uani 1 1 d .
C24 C 0.0713(2) 0.8206(5) 0.3622(2) 0.0244(11) Uani 1 1 d .
C25' C -0.0781(3) 1.2779(6) 0.4104(3) 0.0353(12) Uani 1 1 d .
C31 C 0.2927(3) 0.6821(6) 0.2803(3) 0.0450(14) Uani 1 1 d .
H31A H 0.3115 0.6678 0.2392 0.067 Uiso 1 1 calc R
H31B H 0.2552 0.6042 0.2778 0.067 Uiso 1 1 calc R
H31C H 0.3297 0.6641 0.3238 0.067 Uiso 1 1 calc R
C32 C 0.2778(3) 0.9453(7) 0.2213(3) 0.0437(14) Uani 1 1 d .
H32A H 0.2989 0.8762 0.1920 0.066 Uiso 1 1 calc R
H32B H 0.3092 1.0351 0.2403 0.066 Uiso 1 1 calc R
H32C H 0.2336 0.9882 0.1924 0.066 Uiso 1 1 calc R
C41 C 0.1531(3) 1.1676(6) 0.2899(3) 0.0402(13) Uani 1 1 d .
H41A H 0.1441 1.2840 0.2904 0.060 Uiso 1 1 calc R
H41B H 0.1102 1.1080 0.2882 0.060 Uiso 1 1 calc R
H41C H 0.1693 1.1406 0.2482 0.060 Uiso 1 1 calc R
C42 C 0.2307(3) 1.2627(6) 0.4034(3) 0.0352(12) Uani 1 1 d .
H42A H 0.2069 1.3609 0.3816 0.053 Uiso 1 1 calc R
H42B H 0.2811 1.2766 0.4118 0.053 Uiso 1 1 calc R
H42C H 0.2196 1.2428 0.4486 0.053 Uiso 1 1 calc R
C141 C 0.4123(2) 0.8844(6) 0.4274(2) 0.0285(12) Uani 1 1 d .
C142 C 0.4761(2) 0.8168(6) 0.4203(3) 0.0313(12) Uani 1 1 d .
H14C H 0.4891 0.7112 0.4377 0.038 Uiso 1 1 calc R
C143 C 0.5204(2) 0.9049(6) 0.3876(3) 0.0320(12) Uani 1 1 d .
C144 C 0.5018(3) 1.0619(6) 0.3610(3) 0.0360(13) Uani 1 1 d .
H14B H 0.5310 1.1202 0.3384 0.043 Uiso 1 1 calc R
C145 C 0.4399(2) 1.1307(6) 0.3684(2) 0.0294(12) Uani 1 1 d .
C146 C 0.3961(2) 1.0439(6) 0.4013(3) 0.0326(12) Uani 1 1 d .
H14A H 0.3547 1.0935 0.4062 0.039 Uiso 1 1 calc R
C241 C 0.0645(2) 0.9661(5) 0.4050(2) 0.0236(11) Uani 1 1 d .
C242 C 0.1186(2) 1.0208(6) 0.4630(2) 0.0264(11) Uani 1 1 d .
H24B H 0.1619 0.9660 0.4745 0.032 Uiso 1 1 calc R
C243 C 0.1092(2) 1.1564(6) 0.5046(2) 0.0266(11) Uani 1 1 d .
C244 C 0.0451(2) 1.2390(6) 0.4881(3) 0.0297(12) Uani 1 1 d .
H24C H 0.0385 1.3293 0.5155 0.036 Uiso 1 1 calc R
C245 C -0.0091(2) 1.1865(6) 0.4306(3) 0.0287(11) Uani 1 1 d .
C246 C 0.0002(2) 1.0527(6) 0.3891(2) 0.0266(11) Uani 1 1 d .
H24A H -0.0367 1.0199 0.3501 0.032 Uiso 1 1 calc R

loop_
_atom_site_aniso_label
_atom_site_aniso_U_11
_atom_site_aniso_U_22
_atom_site_aniso_U_33
_atom_site_aniso_U_23
_atom_site_aniso_U_13
_atom_site_aniso_U_12
Ti 0.0255(5) 0.0230(5) 0.0300(5) 0.0014(4) 0.0091(4) 0.0015(4)
N1 0.025(2) 0.026(2) 0.036(2) 0.0061(19) 0.0091(18) 0.0021(18)
N2 0.029(2) 0.024(2) 0.030(2) -0.0019(18) 0.0107(18) 0.0035(18)
N3 0.033(2) 0.029(2) 0.033(2) 0.0019(19) 0.0126(19) 0.0026(19)
N4 0.027(2) 0.024(2) 0.024(2) -0.0023(18) 0.0064(18) 0.0007(17)
F131 0.045(2) 0.116(3) 0.063(2) 0.014(2) 0.0126(18) 0.038(2)
F132 0.061(2) 0.066(3) 0.100(3) -0.025(2) 0.036(2) 0.0113(19)
F133 0.046(2) 0.076(3) 0.097(3) 0.017(2) 0.039(2) 0.0110(18)
F151 0.054(2) 0.046(2) 0.091(3) 0.0232(18) 0.031(2) -0.0019(16)
F152 0.096(3) 0.0323(18) 0.065(2) -0.0065(17) 0.024(2) 0.0068(18)
F153 0.0443(19) 0.0423(19) 0.067(2) 0.0166(16) 0.0053(17) 0.0073(15)
F231 0.045(2) 0.120(3) 0.0333(18) -0.0263(19) 0.0158(16) -0.016(2)
F232 0.059(2) 0.045(2) 0.065(2) -0.0126(17) 0.0030(17) -0.0227(17)
F233 0.0372(18) 0.064(2) 0.059(2) -0.0239(17) -0.0042(15) 0.0099(17)
F251 0.050(2) 0.053(2) 0.091(3) 0.041(2) 0.0288(19) 0.0181(16)
F252 0.0282(17) 0.0431(19) 0.077(2) -0.0045(16) 0.0067(16) 0.0020(15)
F253 0.047(2) 0.059(2) 0.067(2) -0.0133(17) 0.0189(17) 0.0216(16)
C11 0.038(3) 0.029(3) 0.040(3) 0.005(2) 0.019(3) 0.001(2)
C12 0.040(3) 0.034(3) 0.036(3) 0.011(2) 0.015(3) 0.007(3)
C13 0.034(3) 0.040(3) 0.035(3) 0.008(3) 0.005(2) 0.009(3)
C13' 0.039(3) 0.048(4) 0.052(4) 0.004(3) 0.017(3) 0.004(3)
C14 0.029(3) 0.028(3) 0.030(3) -0.002(2) 0.007(2) 0.005(2)
C15' 0.039(3) 0.033(3) 0.052(4) 0.003(3) 0.011(3) -0.001(3)
C21 0.035(3) 0.026(3) 0.039(3) -0.004(2) 0.015(2) 0.004(2)
C22 0.033(3) 0.029(3) 0.037(3) -0.007(2) 0.008(2) -0.006(2)
C23 0.025(3) 0.034(3) 0.035(3) -0.001(2) 0.010(2) -0.003(2)
C23' 0.027(3) 0.041(3) 0.044(3) -0.009(3) 0.015(3) -0.001(3)
C24 0.026(3) 0.022(3) 0.025(3) 0.002(2) 0.007(2) 0.002(2)
C25' 0.034(3) 0.033(3) 0.041(3) -0.001(3) 0.014(3) 0.003(3)
C31 0.045(3) 0.039(3) 0.055(4) -0.008(3) 0.019(3) 0.002(3)
C32 0.046(3) 0.048(4) 0.041(3) -0.004(3) 0.019(3) 0.000(3)
C41 0.048(3) 0.032(3) 0.037(3) 0.004(2) 0.007(3) 0.011(3)
C42 0.039(3) 0.030(3) 0.040(3) -0.003(2) 0.016(2) -0.001(2)
C141 0.028(3) 0.025(3) 0.030(3) -0.002(2) 0.003(2) 0.001(2)
C142 0.023(3) 0.031(3) 0.037(3) -0.001(2) 0.003(2) 0.004(2)
C143 0.024(3) 0.036(3) 0.036(3) -0.005(2) 0.008(2) 0.002(2)
C144 0.031(3) 0.041(3) 0.038(3) -0.004(2) 0.011(2) -0.009(2)
C145 0.028(3) 0.026(3) 0.036(3) -0.001(2) 0.011(2) 0.002(2)
C146 0.023(3) 0.034(3) 0.038(3) -0.004(2) 0.004(2) 0.003(2)
C241 0.022(3) 0.022(3) 0.030(3) 0.000(2) 0.012(2) -0.001(2)
C242 0.027(3) 0.025(3) 0.030(3) -0.001(2) 0.012(2) 0.001(2)
C243 0.029(3) 0.027(3) 0.026(3) -0.001(2) 0.011(2) -0.002(2)
C244 0.030(3) 0.027(3) 0.036(3) -0.001(2) 0.016(2) 0.001(2)
C245 0.028(3) 0.023(3) 0.038(3) 0.003(2) 0.012(2) 0.003(2)
C246 0.025(3) 0.029(3) 0.026(3) 0.004(2) 0.007(2) -0.002(2)

loop_
_atom_type_symbol
_atom_type_description
_atom_type_scat_dispersion_real
_atom_type_scat_dispersion_imag
_atom_type_scat_source
C C 0.0033 0.0016 'International Tables Vol C Tables 4.2.6.8 and 6.1.1.4'
H H 0.0000 0.0000 'International Tables Vol C Tables 4.2.6.8 and 6.1.1.4'
N N 0.0061 0.0033 'International Tables Vol C Tables 4.2.6.8 and 6.1.1.4'
F F 0.0171 0.0103 'International Tables Vol C Tables 4.2.6.8 and 6.1.1.4'
Ti Ti 0.2776 0.4457 'International Tables Vol C Tables 4.2.6.8 and 6.1.1.4'

loop_
_geom_angle_atom_site_label_1
_geom_angle_atom_site_label_2
_geom_angle_atom_site_label_3
_geom_angle
N4 Ti N3 108.88(17)
N4 Ti N1 114.72(16)
N3 Ti N1 107.32(16)
N4 Ti N2 107.97(16)
N3 Ti N2 110.59(16)
N1 Ti N2 107.36(15)
C11 N1 C14 105.2(4)
C11 N1 Ti 118.6(3)
C14 N1 Ti 130.4(3)
C21 N2 C24 104.8(4)
C21 N2 Ti 122.8(3)
C24 N2 Ti 132.0(3)
C32 N3 C31 111.0(4)
C32 N3 Ti 133.5(3)
C31 N3 Ti 115.4(3)
C41 N4 C42 112.6(4)
C41 N4 Ti 110.8(3)
C42 N4 Ti 136.5(3)
C12 C11 N1 111.1(4)
C11 C12 C13 106.4(4)
C14 C13 C12 108.6(4)
F132 C13' F133 105.7(5)
F132 C13' F131 105.6(5)
F133 C13' F131 106.6(5)
F132 C13' C143 113.3(5)
F133 C13' C143 112.8(5)
F131 C13' C143 112.3(5)
C13 C14 N1 108.7(4)
C13 C14 C141 129.7(4)
N1 C14 C141 121.6(4)
F151 C15' F153 106.4(4)
F151 C15' F152 106.3(4)
F153 C15' F152 105.4(4)
F151 C15' C145 113.8(4)
F153 C15' C145 112.5(4)
F152 C15' C145 111.9(4)
C22 C21 N2 111.8(4)
C21 C22 C23 106.1(4)
C24 C23 C22 107.6(4)
F233 C23' F232 105.8(4)
F233 C23' F231 105.6(4)
F232 C23' F231 106.3(4)
F233 C23' C243 113.2(4)
F232 C23' C243 113.0(4)
F231 C23' C243 112.3(4)
C23 C24 N2 109.6(4)
C23 C24 C241 127.0(4)
N2 C24 C241 123.2(4)
F251 C25' F252 106.6(4)
F251 C25' F253 106.6(4)
F252 C25' F253 105.6(4)
F251 C25' C245 112.4(4)
F252 C25' C245 113.0(4)
F253 C25' C245 112.2(4)
C146 C141 C142 116.9(5)
C146 C141 C14 122.8(4)
C142 C141 C14 120.3(4)
C143 C142 C141 121.2(5)
C144 C143 C142 120.4(4)
C144 C143 C13' 121.4(5)
C142 C143 C13' 118.3(5)
C145 C144 C143 119.2(5)
C144 C145 C146 120.6(5)
C144 C145 C15' 120.9(5)
C146 C145 C15' 118.5(4)
C145 C146 C141 121.8(4)
C242 C241 C246 117.6(4)
C242 C241 C24 123.0(4)
C246 C241 C24 119.4(4)
C241 C242 C243 121.4(4)
C244 C243 C242 119.9(4)
C244 C243 C23' 119.1(4)
C242 C243 C23' 121.0(4)
C245 C244 C243 119.5(4)
C244 C245 C246 120.8(4)
C244 C245 C25' 120.3(4)
C246 C245 C25' 118.9(4)
C245 C246 C241 120.8(4)

loop_
_geom_bond_atom_site_label_1
_geom_bond_atom_site_label_2
_geom_bond_distance
Ti N4 1.848(4)
Ti N3 1.855(4)
Ti N1 1.989(4)
Ti N2 2.011(4)
N1 C11 1.385(6)
N1 C14 1.404(6)
N2 C21 1.380(6)
N2 C24 1.398(6)
N3 C32 1.447(6)
N3 C31 1.460(6)
N4 C41 1.455(6)
N4 C42 1.462(6)
F131 C13' 1.333(6)
F132 C13' 1.329(6)
F133 C13' 1.332(6)
F151 C15' 1.327(6)
F152 C15' 1.343(6)
F153 C15' 1.341(6)
F231 C23' 1.331(6)
F232 C23' 1.330(6)
F233 C23' 1.329(6)
F251 C25' 1.327(6)
F252 C25' 1.330(6)
F253 C25' 1.338(5)
C11 C12 1.352(7)
C12 C13 1.401(7)
C13 C14 1.362(6)
C13' C143 1.481(7)
C14 C141 1.456(6)
C15' C145 1.488(7)
C21 C22 1.348(7)
C22 C23 1.414(7)
C23 C24 1.361(6)
C23' C243 1.478(7)
C24 C241 1.463(6)
C25' C245 1.498(7)
C141 C146 1.392(6)
C141 C142 1.401(6)
C142 C143 1.390(7)
C143 C144 1.383(7)
C144 C145 1.374(7)
C145 C146 1.381(7)
C241 C242 1.390(6)
C241 C246 1.400(6)
C242 C243 1.397(6)
C243 C244 1.381(6)
C244 C245 1.377(6)
C245 C246 1.386(6)
